data_7035073
loop_
_publ_author_name
'Wu, Yunlong'
'Yang, Guo-Ping'
'Zhou, Xiang'
'Li, Jiang'
'Ning, Yan'
'Wang, Yao-Yu'

_publ_section_title
;
 Three new luminescent Cd(ii)-MOFs by regulating the tetracarboxylate and
 auxiliary co-ligands, displaying high sensitivity for Fe(3+) in aqueous
 solution.
;
_journal_issue 22
_journal_name_full 'Dalton transactions (Cambridge, England : 2003)'
_journal_page_first 10385
_journal_page_last 10391
_journal_paper_doi 10.1039/c5dt00492f
_journal_volume 44
_journal_year 2015
_chemical_formula_moiety 'C21 H13 Cd N2 O4'
_chemical_formula_sum 'C21 H13 Cd N2 O4'
_chemical_formula_weight 469.73
_chemical_name_systematic
; 
 ? 
;
_space_group_IT_number 15
_symmetry_cell_setting monoclinic
_symmetry_space_group_name_Hall '-C 2yc'
_symmetry_space_group_name_H-M 'C 1 2/c 1'
_atom_sites_solution_hydrogens geom
_atom_sites_solution_primary direct
_atom_sites_solution_secondary difmap
_audit_creation_method SHELXL-97
_audit_update_record
;
2015-01-28 deposited with the CCDC.
2015-04-20 downloaded from the CCDC.
;
_cell_angle_alpha 90.00
_cell_angle_beta 90.813(3)
_cell_angle_gamma 90.00
_cell_formula_units_Z 8
_cell_length_a 15.300(3)
_cell_length_b 12.482(2)
_cell_length_c 18.020(3)
_cell_measurement_reflns_used 1568
_cell_measurement_temperature 296(2)
_cell_measurement_theta_max 22.673
_cell_measurement_theta_min 2.260
_cell_volume 3441.0(10)
_computing_cell_refinement APEX2
_computing_data_collection 'APEX2 (Bruker, 2005)'
_computing_data_reduction APEX2
_computing_molecular_graphics APEX2
_computing_publication_material APEX2
_computing_structure_refinement 'SHELXL-97 (Sheldrick, 1997)'
_computing_structure_solution 'SHELXS-97 (Sheldrick, 1990)'
_diffrn_ambient_temperature 296(2)
_diffrn_detector_area_resol_mean 0
_diffrn_measured_fraction_theta_full 0.997
_diffrn_measured_fraction_theta_max 0.997
_diffrn_measurement_device_type \w
_diffrn_radiation_monochromator graphite
_diffrn_radiation_source 'fine-focus sealed tube'
_diffrn_radiation_type MoK\a
_diffrn_radiation_wavelength 0.71073
_diffrn_reflns_av_R_equivalents 0.0462
_diffrn_reflns_av_sigmaI/netI 0.0562
_diffrn_reflns_limit_h_max 18
_diffrn_reflns_limit_h_min -10
_diffrn_reflns_limit_k_max 14
_diffrn_reflns_limit_k_min -14
_diffrn_reflns_limit_l_max 19
_diffrn_reflns_limit_l_min -21
_diffrn_reflns_number 8395
_diffrn_reflns_theta_full 25.00
_diffrn_reflns_theta_max 25.00
_diffrn_reflns_theta_min 2.11
_diffrn_standards_decay_% 0
_diffrn_standards_interval_time 0
_exptl_absorpt_coefficient_mu 1.302
_exptl_absorpt_correction_T_max 0.8809
_exptl_absorpt_correction_T_min 0.8287
_exptl_absorpt_correction_type multi-scan
_exptl_absorpt_process_details sadabs
_exptl_crystal_colour colorless
_exptl_crystal_density_diffrn 1.813
_exptl_crystal_density_method 'not measured'
_exptl_crystal_description block
_exptl_crystal_F_000 1864
_exptl_crystal_size_max 0.15
_exptl_crystal_size_mid 0.13
_exptl_crystal_size_min 0.10
_refine_diff_density_max 0.538
_refine_diff_density_min -0.386
_refine_diff_density_rms 0.095
_refine_ls_extinction_method none
_refine_ls_goodness_of_fit_ref 1.003
_refine_ls_hydrogen_treatment mixed
_refine_ls_matrix_type full
_refine_ls_number_parameters 253
_refine_ls_number_reflns 3027
_refine_ls_number_restraints 0
_refine_ls_restrained_S_all 1.003
_refine_ls_R_factor_all 0.0529
_refine_ls_R_factor_gt 0.0373
_refine_ls_shift/su_max 0.001
_refine_ls_shift/su_mean 0.000
_refine_ls_structure_factor_coef Fsqd
_refine_ls_weighting_details 'calc w=1/[\s^2^(Fo^2^)+(0.0342P)^2^+0.0000P] where P=(Fo^2^+2Fc^2^)/3'
_refine_ls_weighting_scheme calc
_refine_ls_wR_factor_gt 0.0758
_refine_ls_wR_factor_ref 0.0810
_reflns_number_gt 2382
_reflns_number_total 3027
_reflns_threshold_expression >2sigma(I)
_cod_data_source_file c5dt00492f2.cif
_cod_data_source_block 3
_cod_depositor_comments 'Adding full bibliography for 7035071--7035073.cif.'
_cod_original_sg_symbol_H-M C2/c
_cod_database_code 7035073

loop_
_symmetry_equiv_pos_as_xyz
'x, y, z'
'-x, y, -z+1/2'
'x+1/2, y+1/2, z'
'-x+1/2, y+1/2, -z+1/2'
'-x, -y, -z'
'x, -y, z-1/2'
'-x+1/2, -y+1/2, -z'
'x+1/2, -y+1/2, z-1/2'

loop_
_atom_site_label
_atom_site_type_symbol
_atom_site_fract_x
_atom_site_fract_y
_atom_site_fract_z
_atom_site_U_iso_or_equiv
_atom_site_adp_type
_atom_site_occupancy
_atom_site_symmetry_multiplicity
_atom_site_calc_flag
_atom_site_refinement_flags
O4 O 0.70665(17) -0.1498(2) 1.00163(15) 0.0283(7) Uani 1 1 d .
C11 C 0.6852(3) -0.0507(4) 1.0025(2) 0.0260(10) Uani 1 1 d .
C9 C 0.5886(2) -0.0257(3) 0.9973(2) 0.0217(9) Uani 1 1 d .
C8 C 0.5503(3) 0.0336(3) 0.9388(2) 0.0248(9) Uani 1 1 d .
C10 C 0.5382(3) -0.0579(3) 1.0556(2) 0.0258(10) Uani 1 1 d .
H10 H 0.5645 -0.0979 1.0933 0.031 Uiso 1 1 calc R
C5 C 0.6007(3) 0.0669(3) 0.8724(2) 0.0243(10) Uani 1 1 d .
C6 C 0.6616(3) -0.0027(3) 0.8405(2) 0.0294(10) Uani 1 1 d .
H6 H 0.6697 -0.0708 0.8604 0.035 Uiso 1 1 calc R
Cd1 Cd 0.83700(2) 0.19522(3) 0.555821(16) 0.02958(12) Uani 1 1 d .
O2 O 0.8044(2) 0.0946(3) 0.65758(17) 0.0486(9) Uani 1 1 d .
N1 N 0.9836(2) 0.2305(3) 0.5850(2) 0.0386(10) Uani 1 1 d .
N2 N 0.9221(2) 0.1297(3) 0.46252(19) 0.0347(9) Uani 1 1 d .
C17 C 1.0440(3) 0.1940(4) 0.5374(3) 0.0374(12) Uani 1 1 d .
C16 C 1.0103(3) 0.1325(4) 0.4721(2) 0.0333(11) Uani 1 1 d .
C12 C 0.8886(3) 0.0804(4) 0.4036(3) 0.0426(12) Uani 1 1 d .
H12 H 0.8281 0.0785 0.3978 0.051 Uiso 1 1 calc R
C15 C 1.0644(3) 0.0828(4) 0.4206(3) 0.0438(13) Uani 1 1 d .
H15 H 1.1248 0.0837 0.4273 0.053 Uiso 1 1 calc R
C18 C 1.1320(3) 0.2107(4) 0.5492(3) 0.0514(14) Uani 1 1 d .
H18 H 1.1727 0.1837 0.5162 0.062 Uiso 1 1 calc R
C14 C 1.0274(3) 0.0322(4) 0.3598(3) 0.0494(14) Uani 1 1 d .
H14 H 1.0627 -0.0015 0.3253 0.059 Uiso 1 1 calc R
C13 C 0.9389(4) 0.0318(4) 0.3504(3) 0.0484(14) Uani 1 1 d .
H13 H 0.9130 -0.0006 0.3092 0.058 Uiso 1 1 calc R
C20 C 1.0985(4) 0.3053(5) 0.6589(3) 0.0661(17) Uani 1 1 d .
H20 H 1.1159 0.3432 0.7010 0.079 Uiso 1 1 calc R
C21 C 1.0117(4) 0.2856(4) 0.6441(3) 0.0570(15) Uani 1 1 d .
H21 H 0.9705 0.3119 0.6769 0.068 Uiso 1 1 calc R
C19 C 1.1586(4) 0.2677(5) 0.6102(3) 0.0653(17) Uani 1 1 d .
H19 H 1.2178 0.2809 0.6185 0.078 Uiso 1 1 calc R
O3 O 0.7375(2) 0.0229(2) 1.00950(18) 0.0418(8) Uani 1 1 d .
O1 O 0.7531(2) 0.2567(3) 0.66285(17) 0.0524(10) Uani 1 1 d .
C3 C 0.6386(3) 0.1966(4) 0.7799(2) 0.0374(12) Uani 1 1 d .
H3 H 0.6304 0.2643 0.7593 0.045 Uiso 1 1 calc R
C2 C 0.7004(3) 0.1289(3) 0.7503(2) 0.0280(10) Uani 1 1 d .
C7 C 0.7094(3) 0.0281(4) 0.7801(2) 0.0304(10) Uani 1 1 d .
H7 H 0.7485 -0.0199 0.7592 0.036 Uiso 1 1 calc R
C1 C 0.7569(3) 0.1637(4) 0.6862(2) 0.0319(11) Uani 1 1 d .
C4 C 0.5889(3) 0.1654(3) 0.8394(2) 0.0351(11) Uani 1 1 d .
H4 H 0.5467 0.2118 0.8576 0.042 Uiso 1 1 calc R

loop_
_atom_site_aniso_label
_atom_site_aniso_U_11
_atom_site_aniso_U_22
_atom_site_aniso_U_33
_atom_site_aniso_U_23
_atom_site_aniso_U_13
_atom_site_aniso_U_12
O4 0.0239(17) 0.0244(17) 0.0365(17) -0.0052(14) -0.0009(13) 0.0080(13)
C11 0.021(2) 0.035(3) 0.022(2) -0.0003(19) 0.0048(18) 0.002(2)
C9 0.016(2) 0.021(2) 0.028(2) -0.0002(18) 0.0045(18) 0.0031(17)
C8 0.025(2) 0.024(2) 0.025(2) 0.0003(18) 0.0071(18) 0.0011(19)
C10 0.023(2) 0.029(3) 0.026(2) 0.0067(18) 0.0005(18) 0.0059(19)
C5 0.024(2) 0.027(2) 0.022(2) 0.0034(18) 0.0073(18) -0.0026(19)
C6 0.029(3) 0.031(3) 0.028(2) 0.0057(19) 0.008(2) 0.003(2)
Cd1 0.02091(19) 0.0413(2) 0.02673(19) 0.00263(15) 0.00592(13) -0.00086(15)
O2 0.047(2) 0.060(2) 0.0395(19) 0.0130(17) 0.0227(17) 0.0156(19)
N1 0.031(2) 0.044(3) 0.041(2) 0.0016(19) -0.0003(19) -0.0027(19)
N2 0.030(2) 0.042(2) 0.032(2) 0.0019(18) 0.0093(17) -0.0023(19)
C17 0.025(3) 0.043(3) 0.045(3) 0.017(2) 0.001(2) 0.000(2)
C16 0.025(3) 0.037(3) 0.038(3) 0.014(2) 0.010(2) 0.006(2)
C12 0.028(3) 0.059(3) 0.041(3) -0.001(3) 0.004(2) 0.007(2)
C15 0.028(3) 0.049(3) 0.054(3) 0.015(3) 0.014(2) 0.012(2)
C18 0.027(3) 0.064(4) 0.063(4) 0.006(3) 0.003(3) -0.002(3)
C14 0.048(4) 0.059(4) 0.042(3) 0.005(3) 0.016(3) 0.018(3)
C13 0.053(4) 0.055(4) 0.037(3) 0.003(2) 0.003(3) 0.008(3)
C20 0.050(4) 0.079(5) 0.069(4) -0.008(3) -0.016(3) -0.012(3)
C21 0.045(4) 0.070(4) 0.056(3) -0.010(3) 0.000(3) 0.008(3)
C19 0.035(3) 0.090(5) 0.071(4) 0.015(4) -0.012(3) -0.015(3)
O3 0.0243(18) 0.036(2) 0.066(2) -0.0030(17) 0.0036(16) 0.0003(16)
O1 0.073(3) 0.037(2) 0.048(2) 0.0066(18) 0.0299(19) -0.0054(19)
C3 0.049(3) 0.027(3) 0.037(3) 0.009(2) 0.013(2) 0.003(2)
C2 0.029(3) 0.031(3) 0.024(2) 0.0030(19) 0.0066(19) -0.002(2)
C7 0.027(3) 0.034(3) 0.031(2) 0.001(2) 0.005(2) 0.007(2)
C1 0.033(3) 0.039(3) 0.024(2) 0.000(2) 0.004(2) -0.007(2)
C4 0.033(3) 0.032(3) 0.040(3) 0.002(2) 0.019(2) 0.011(2)

loop_
_atom_type_symbol
_atom_type_description
_atom_type_scat_dispersion_real
_atom_type_scat_dispersion_imag
_atom_type_scat_source
C C 0.0033 0.0016 'International Tables Vol C Tables 4.2.6.8 and 6.1.1.4'
H H 0.0000 0.0000 'International Tables Vol C Tables 4.2.6.8 and 6.1.1.4'
Cd Cd -0.8075 1.2024 'International Tables Vol C Tables 4.2.6.8 and 6.1.1.4'
N N 0.0061 0.0033 'International Tables Vol C Tables 4.2.6.8 and 6.1.1.4'
O O 0.0106 0.0060 'International Tables Vol C Tables 4.2.6.8 and 6.1.1.4'

loop_
_geom_angle_atom_site_label_1
_geom_angle_atom_site_label_2
_geom_angle_atom_site_label_3
_geom_angle
_geom_angle_site_symmetry_1
_geom_angle_site_symmetry_3
C11 O4 Cd1 117.3(3) . 6_556
C11 O4 Cd1 138.5(3) . 4_646
Cd1 O4 Cd1 103.37(11) 6_556 4_646
O3 C11 O4 123.9(4) . .
O3 C11 C9 119.3(4) . .
O4 C11 C9 116.7(4) . .
C10 C9 C8 119.6(4) . .
C10 C9 C11 116.8(4) . .
C8 C9 C11 123.4(4) . .
C10 C8 C9 117.1(4) 5_657 .
C10 C8 C5 120.8(4) 5_657 .
C9 C8 C5 122.1(4) . .
C9 C10 C8 123.3(4) . 5_657
C9 C10 H10 118.4 . .
C8 C10 H10 118.4 5_657 .
C4 C5 C6 117.4(4) . .
C4 C5 C8 121.9(4) . .
C6 C5 C8 120.7(4) . .
C7 C6 C5 121.0(4) . .
C7 C6 H6 119.5 . .
C5 C6 H6 119.5 . .
O4 Cd1 O2 90.43(11) 6 .
O4 Cd1 O4 76.63(11) 6 4_656
O2 Cd1 O4 139.67(11) . 4_656
O4 Cd1 N2 95.70(12) 6 .
O2 Cd1 N2 121.70(13) . .
O4 Cd1 N2 97.76(12) 4_656 .
O4 Cd1 N1 166.82(12) 6 .
O2 Cd1 N1 98.21(13) . .
O4 Cd1 N1 102.43(12) 4_656 .
N2 Cd1 N1 71.30(13) . .
O4 Cd1 O1 87.16(11) 6 .
O2 Cd1 O1 54.43(11) . .
O4 Cd1 O1 86.50(11) 4_656 .
N2 Cd1 O1 175.32(13) . .
N1 Cd1 O1 105.96(13) . .
C1 O2 Cd1 95.0(3) . .
C21 N1 C17 117.8(4) . .
C21 N1 Cd1 125.0(3) . .
C17 N1 Cd1 117.2(3) . .
C12 N2 C16 119.1(4) . .
C12 N2 Cd1 122.5(3) . .
C16 N2 Cd1 118.1(3) . .
N1 C17 C18 121.9(5) . .
N1 C17 C16 116.3(4) . .
C18 C17 C16 121.8(5) . .
N2 C16 C15 120.0(4) . .
N2 C16 C17 116.5(4) . .
C15 C16 C17 123.5(4) . .
N2 C12 C13 123.3(5) . .
N2 C12 H12 118.3 . .
C13 C12 H12 118.3 . .
C14 C15 C16 119.4(5) . .
C14 C15 H15 120.3 . .
C16 C15 H15 120.3 . .
C19 C18 C17 118.9(5) . .
C19 C18 H18 120.6 . .
C17 C18 H18 120.6 . .
C13 C14 C15 119.7(5) . .
C13 C14 H14 120.1 . .
C15 C14 H14 120.1 . .
C14 C13 C12 118.4(5) . .
C14 C13 H13 120.8 . .
C12 C13 H13 120.8 . .
C19 C20 C21 118.2(6) . .
C19 C20 H20 120.9 . .
C21 C20 H20 120.9 . .
N1 C21 C20 123.2(5) . .
N1 C21 H21 118.4 . .
C20 C21 H21 118.4 . .
C20 C19 C18 120.0(5) . .
C20 C19 H19 120.0 . .
C18 C19 H19 120.0 . .
C1 O1 Cd1 87.2(3) . .
C4 C3 C2 121.0(4) . .
C4 C3 H3 119.5 . .
C2 C3 H3 119.5 . .
C7 C2 C3 118.5(4) . .
C7 C2 C1 120.3(4) . .
C3 C2 C1 121.2(4) . .
C2 C7 C6 120.9(4) . .
C2 C7 H7 119.6 . .
C6 C7 H7 119.6 . .
O1 C1 O2 122.3(4) . .
O1 C1 C2 120.3(4) . .
O2 C1 C2 117.3(4) . .
C5 C4 C3 121.1(4) . .
C5 C4 H4 119.4 . .
C3 C4 H4 119.4 . .

loop_
_geom_bond_atom_site_label_1
_geom_bond_atom_site_label_2
_geom_bond_distance
_geom_bond_site_symmetry_2
O4 C11 1.280(5) .
O4 Cd1 2.280(3) 6_556
O4 Cd1 2.289(3) 4_646
C11 O3 1.224(5) .
C11 C9 1.511(5) .
C9 C10 1.373(5) .
C9 C8 1.409(5) .
C8 C10 1.392(5) 5_657
C8 C5 1.492(5) .
C10 C8 1.392(5) 5_657
C10 H10 0.9300 .
C5 C4 1.377(5) .
C5 C6 1.403(5) .
C6 C7 1.375(5) .
C6 H6 0.9300 .
Cd1 O4 2.280(3) 6
Cd1 O2 2.283(3) .
Cd1 O4 2.289(3) 4_656
Cd1 N2 2.292(3) .
Cd1 N1 2.339(4) .
Cd1 O1 2.454(3) .
O2 C1 1.245(5) .
N1 C21 1.334(6) .
N1 C17 1.349(6) .
N2 C12 1.324(6) .
N2 C16 1.360(5) .
C17 C18 1.376(6) .
C17 C16 1.490(6) .
C16 C15 1.398(6) .
C12 C13 1.378(6) .
C12 H12 0.9300 .
C15 C14 1.380(7) .
C15 H15 0.9300 .
C18 C19 1.367(7) .
C18 H18 0.9300 .
C14 C13 1.362(7) .
C14 H14 0.9300 .
C13 H13 0.9300 .
C20 C19 1.363(8) .
C20 C21 1.373(7) .
C20 H20 0.9300 .
C21 H21 0.9300 .
C19 H19 0.9300 .
O1 C1 1.235(5) .
C3 C4 1.380(6) .
C3 C2 1.380(6) .
C3 H3 0.9300 .
C2 C7 1.374(6) .
C2 C1 1.518(6) .
C7 H7 0.9300 .
C4 H4 0.9300 .

loop_
_geom_torsion_atom_site_label_1
_geom_torsion_atom_site_label_2
_geom_torsion_atom_site_label_3
_geom_torsion_atom_site_label_4
_geom_torsion
_geom_torsion_site_symmetry_1
_geom_torsion_site_symmetry_4
Cd1 O4 C11 O3 22.5(5) 6_556 .
Cd1 O4 C11 O3 -144.8(3) 4_646 .
Cd1 O4 C11 C9 -155.1(3) 6_556 .
Cd1 O4 C11 C9 37.7(5) 4_646 .
O3 C11 C9 C10 -112.1(5) . .
O4 C11 C9 C10 65.6(5) . .
O3 C11 C9 C8 63.8(5) . .
O4 C11 C9 C8 -118.5(4) . .
C10 C9 C8 C10 0.9(6) . 5_657
C11 C9 C8 C10 -174.9(4) . 5_657
C10 C9 C8 C5 -177.4(4) . .
C11 C9 C8 C5 6.8(6) . .
C8 C9 C10 C8 -1.0(7) . 5_657
C11 C9 C10 C8 175.1(4) . 5_657
C10 C8 C5 C4 40.4(6) 5_657 .
C9 C8 C5 C4 -141.3(4) . .
C10 C8 C5 C6 -138.7(4) 5_657 .
C9 C8 C5 C6 39.5(6) . .
C4 C5 C6 C7 2.1(7) . .
C8 C5 C6 C7 -178.8(4) . .
O4 Cd1 O2 C1 -80.5(3) 6 .
O4 Cd1 O2 C1 -10.9(4) 4_656 .
N2 Cd1 O2 C1 -177.5(3) . .
N1 Cd1 O2 C1 109.4(3) . .
O1 Cd1 O2 C1 5.7(3) . .
O4 Cd1 N1 C21 166.6(5) 6 .
O2 Cd1 N1 C21 -63.0(4) . .
O4 Cd1 N1 C21 82.2(4) 4_656 .
N2 Cd1 N1 C21 176.3(4) . .
O1 Cd1 N1 C21 -7.7(4) . .
O4 Cd1 N1 C17 -12.1(7) 6 .
O2 Cd1 N1 C17 118.4(3) . .
O4 Cd1 N1 C17 -96.5(3) 4_656 .
N2 Cd1 N1 C17 -2.4(3) . .
O1 Cd1 N1 C17 173.6(3) . .
O4 Cd1 N2 C12 -2.5(4) 6 .
O2 Cd1 N2 C12 91.6(4) . .
O4 Cd1 N2 C12 -79.7(4) 4_656 .
N1 Cd1 N2 C12 179.7(4) . .
O1 Cd1 N2 C12 125.0(14) . .
O4 Cd1 N2 C16 -175.8(3) 6 .
O2 Cd1 N2 C16 -81.8(3) . .
O4 Cd1 N2 C16 106.9(3) 4_656 .
N1 Cd1 N2 C16 6.4(3) . .
O1 Cd1 N2 C16 -48.4(16) . .
C21 N1 C17 C18 1.0(7) . .
Cd1 N1 C17 C18 179.8(4) . .
C21 N1 C17 C16 179.8(4) . .
Cd1 N1 C17 C16 -1.5(5) . .
C12 N2 C16 C15 -0.7(6) . .
Cd1 N2 C16 C15 172.9(3) . .
C12 N2 C16 C17 177.0(4) . .
Cd1 N2 C16 C17 -9.4(5) . .
N1 C17 C16 N2 7.1(6) . .
C18 C17 C16 N2 -174.1(4) . .
N1 C17 C16 C15 -175.2(4) . .
C18 C17 C16 C15 3.5(7) . .
C16 N2 C12 C13 -0.5(7) . .
Cd1 N2 C12 C13 -173.8(4) . .
N2 C16 C15 C14 0.8(7) . .
C17 C16 C15 C14 -176.7(4) . .
N1 C17 C18 C19 -1.2(8) . .
C16 C17 C18 C19 -179.9(5) . .
C16 C15 C14 C13 0.3(7) . .
C15 C14 C13 C12 -1.5(8) . .
N2 C12 C13 C14 1.6(8) . .
C17 N1 C21 C20 -0.8(8) . .
Cd1 N1 C21 C20 -179.4(4) . .
C19 C20 C21 N1 0.8(9) . .
C21 C20 C19 C18 -1.0(9) . .
C17 C18 C19 C20 1.2(8) . .
O4 Cd1 O1 C1 86.9(3) 6 .
O2 Cd1 O1 C1 -5.7(3) . .
O4 Cd1 O1 C1 163.6(3) 4_656 .
N2 Cd1 O1 C1 -40.8(16) . .
N1 Cd1 O1 C1 -94.4(3) . .
C4 C3 C2 C7 2.0(7) . .
C4 C3 C2 C1 -178.4(4) . .
C3 C2 C7 C6 -3.5(7) . .
C1 C2 C7 C6 177.0(4) . .
C5 C6 C7 C2 1.4(7) . .
Cd1 O1 C1 O2 10.1(5) . .
Cd1 O1 C1 C2 -168.0(4) . .
Cd1 O2 C1 O1 -10.9(5) . .
Cd1 O2 C1 C2 167.3(3) . .
C7 C2 C1 O1 -174.9(4) . .
C3 C2 C1 O1 5.6(7) . .
C7 C2 C1 O2 7.0(6) . .
C3 C2 C1 O2 -172.6(4) . .
C6 C5 C4 C3 -3.5(7) . .
C8 C5 C4 C3 177.3(4) . .
C2 C3 C4 C5 1.5(7) . .
